data_7217635
loop_
_publ_author_name
'Sun, Jin Wei'
'Hu, Hua You'
'Wang, Fu Yao'
'Wu, Hui'
'Liu, Yun'

_publ_section_title
;
 Copper(II)-Catalyzed Cleavage of Carbon-Carbon Triple Bond to Synthesize
 1,2,3-Triesterindolizines
;
_journal_name_full 'RSC Advances'
_journal_paper_doi 10.1039/C4RA06048B
_journal_year 2014
_chemical_formula_sum 'C17 H17 N O8'
_chemical_formula_weight 363.32
_chemical_name_systematic
; 
 ? 
;
_space_group_IT_number 14
_symmetry_space_group_name_Hall '-P 2ybc'
_symmetry_space_group_name_H-M 'P 1 21/c 1'
_atom_sites_solution_hydrogens geom
_atom_sites_solution_primary direct
_atom_sites_solution_secondary difmap
_audit_creation_method SHELXL-97
_cell_angle_alpha 90.00
_cell_angle_beta 94.789(2)
_cell_angle_gamma 90.00
_cell_formula_units_Z 4
_cell_length_a 8.6190(3)
_cell_length_b 27.0157(10)
_cell_length_c 7.3823(3)
_cell_measurement_temperature 296(2)
_cell_volume 1712.96(11)
_computing_structure_refinement 'SHELXL-97 (Sheldrick, 1997)'
_computing_structure_solution 'SHELXS-97 (Sheldrick, 1990)'
_diffrn_ambient_temperature 296(2)
_diffrn_measured_fraction_theta_full 0.999
_diffrn_measured_fraction_theta_max 0.999
_diffrn_radiation_monochromator graphite
_diffrn_radiation_source 'fine-focus sealed tube'
_diffrn_radiation_type MoK\a
_diffrn_radiation_wavelength 0.71073
_diffrn_reflns_av_R_equivalents 0.0237
_diffrn_reflns_av_sigmaI/netI 0.0194
_diffrn_reflns_limit_h_max 10
_diffrn_reflns_limit_h_min -10
_diffrn_reflns_limit_k_max 33
_diffrn_reflns_limit_k_min -30
_diffrn_reflns_limit_l_max 9
_diffrn_reflns_limit_l_min -9
_diffrn_reflns_number 13894
_diffrn_reflns_theta_full 26.00
_diffrn_reflns_theta_max 26.00
_diffrn_reflns_theta_min 2.81
_exptl_absorpt_coefficient_mu 0.113
_exptl_crystal_density_diffrn 1.409
_exptl_crystal_density_method 'not measured'
_exptl_crystal_F_000 760
_refine_diff_density_max 0.282
_refine_diff_density_min -0.255
_refine_diff_density_rms 0.067
_refine_ls_extinction_method none
_refine_ls_goodness_of_fit_ref 1.094
_refine_ls_hydrogen_treatment mixed
_refine_ls_matrix_type full
_refine_ls_number_parameters 239
_refine_ls_number_reflns 3361
_refine_ls_number_restraints 0
_refine_ls_restrained_S_all 1.094
_refine_ls_R_factor_all 0.0494
_refine_ls_R_factor_gt 0.0390
_refine_ls_shift/su_max 0.026
_refine_ls_shift/su_mean 0.001
_refine_ls_structure_factor_coef Fsqd
_refine_ls_weighting_details 'calc w=1/[\s^2^(Fo^2^)+(0.1000P)^2^+0.0000P] where P=(Fo^2^+2Fc^2^)/3'
_refine_ls_weighting_scheme calc
_refine_ls_wR_factor_gt 0.1309
_refine_ls_wR_factor_ref 0.1418
_reflns_number_gt 2729
_reflns_number_total 3361
_reflns_threshold_expression >2sigma(I)
_cod_data_source_file c4ra06048b2.cif
_cod_data_source_block a
_cod_original_cell_volume 1712.95(11)
_cod_original_sg_symbol_H-M 'P 21/c'
_cod_database_code 7217635

loop_
_symmetry_equiv_pos_as_xyz
'x, y, z'
'-x, y+1/2, -z+1/2'
'-x, -y, -z'
'x, -y-1/2, z-1/2'

loop_
_atom_site_label
_atom_site_type_symbol
_atom_site_fract_x
_atom_site_fract_y
_atom_site_fract_z
_atom_site_U_iso_or_equiv
_atom_site_adp_type
_atom_site_occupancy
_atom_site_symmetry_multiplicity
_atom_site_calc_flag
_atom_site_refinement_flags
N1 N 0.35285(13) 0.96169(4) 0.36331(16) 0.0371(3) Uani 1 1 d .
O2 O 0.16106(13) 1.13249(4) 0.40055(15) 0.0479(3) Uani 1 1 d .
O6 O 0.28092(13) 0.80401(4) 0.42648(16) 0.0499(3) Uani 1 1 d .
O8 O 0.53466(13) 0.85259(4) 0.19422(15) 0.0507(3) Uani 1 1 d .
O4 O 0.13465(14) 0.93336(4) 0.83944(16) 0.0524(3) Uani 1 1 d .
C7 C 0.36076(16) 0.88542(5) 0.48081(18) 0.0362(3) Uani 1 1 d .
C5 C 0.27425(15) 0.96341(5) 0.52097(19) 0.0358(3) Uani 1 1 d .
O3 O 0.22601(15) 0.85623(4) 0.81615(17) 0.0583(4) Uani 1 1 d .
C6 C 0.27931(16) 0.91531(5) 0.59475(19) 0.0371(3) Uani 1 1 d .
C3 C 0.22448(16) 1.04974(5) 0.4654(2) 0.0394(3) Uani 1 1 d .
C4 C 0.21023(17) 1.00875(5) 0.57056(19) 0.0398(3) Uani 1 1 d .
H4 H 0.1579 1.0108 0.6755 0.048 Uiso 1 1 calc R
O7 O 0.52516(16) 0.92751(4) 0.06466(17) 0.0638(4) Uani 1 1 d .
C8 C 0.40655(17) 0.91380(5) 0.33871(19) 0.0378(3) Uani 1 1 d .
C14 C 0.39462(16) 0.83132(5) 0.50917(19) 0.0377(3) Uani 1 1 d .
C1 C 0.36870(19) 1.00351(5) 0.2581(2) 0.0436(4) Uani 1 1 d .
H1 H 0.4225 1.0018 0.1543 0.052 Uiso 1 1 calc R
C2 C 0.30571(18) 1.04666(5) 0.3070(2) 0.0440(4) Uani 1 1 d .
H2 H 0.3157 1.0747 0.2358 0.053 Uiso 1 1 calc R
C9 C 0.15597(18) 1.09727(6) 0.5251(2) 0.0436(4) Uani 1 1 d .
O5 O 0.50686(14) 0.81506(4) 0.59362(17) 0.0578(3) Uani 1 1 d .
O1 O 0.10477(17) 1.10288(5) 0.66950(17) 0.0683(4) Uani 1 1 d .
C16 C 0.49359(18) 0.90017(5) 0.1848(2) 0.0418(4) Uani 1 1 d .
C12 C 0.21289(16) 0.89791(5) 0.7594(2) 0.0395(3) Uani 1 1 d .
C10 C 0.1111(2) 1.18154(6) 0.4532(3) 0.0562(5) Uani 1 1 d .
H10A H 0.1799 1.1941 0.5535 0.067 Uiso 1 1 calc R
H10B H 0.0062 1.1802 0.4913 0.067 Uiso 1 1 calc R
C13 C 0.0596(2) 0.91908(7) 0.9988(3) 0.0597(5) Uani 1 1 d .
H13A H -0.0197 0.8950 0.9659 0.090 Uiso 1 1 calc R
H13B H 0.0133 0.9477 1.0497 0.090 Uiso 1 1 calc R
H13C H 0.1353 0.9051 1.0870 0.090 Uiso 1 1 calc R
C11 C 0.1162(2) 1.21424(6) 0.2925(3) 0.0635(5) Uani 1 1 d .
H11A H 0.2209 1.2159 0.2577 0.095 Uiso 1 1 calc R
H11B H 0.0818 1.2468 0.3221 0.095 Uiso 1 1 calc R
H11C H 0.0492 1.2012 0.1935 0.095 Uiso 1 1 calc R
C17 C 0.6243(2) 0.83519(7) 0.0504(3) 0.0577(5) Uani 1 1 d .
H17A H 0.5679 0.8414 -0.0651 0.086 Uiso 1 1 calc R
H17B H 0.6425 0.8003 0.0644 0.086 Uiso 1 1 calc R
H17C H 0.7222 0.8523 0.0561 0.086 Uiso 1 1 calc R
C15 C 0.3002(3) 0.75112(6) 0.4413(3) 0.0742(6) Uani 1 1 d .
H15A H 0.3974 0.7417 0.3965 0.111 Uiso 1 1 calc R
H15B H 0.2162 0.7349 0.3709 0.111 Uiso 1 1 calc R
H15C H 0.2997 0.7414 0.5664 0.111 Uiso 1 1 calc R

loop_
_atom_site_aniso_label
_atom_site_aniso_U_11
_atom_site_aniso_U_22
_atom_site_aniso_U_33
_atom_site_aniso_U_23
_atom_site_aniso_U_13
_atom_site_aniso_U_12
N1 0.0442(7) 0.0338(6) 0.0345(6) 0.0031(5) 0.0110(5) -0.0019(5)
O2 0.0618(7) 0.0300(5) 0.0539(7) 0.0030(4) 0.0168(5) 0.0050(4)
O6 0.0531(7) 0.0329(6) 0.0635(8) -0.0065(5) 0.0036(5) -0.0029(4)
O8 0.0640(7) 0.0425(6) 0.0487(7) 0.0022(5) 0.0229(6) 0.0095(5)
O4 0.0675(7) 0.0447(6) 0.0491(7) 0.0079(5) 0.0299(6) 0.0048(5)
C7 0.0397(7) 0.0322(7) 0.0371(8) 0.0007(5) 0.0065(6) -0.0029(5)
C5 0.0400(7) 0.0343(7) 0.0343(7) 0.0020(5) 0.0097(6) -0.0031(5)
O3 0.0797(8) 0.0396(6) 0.0593(8) 0.0146(5) 0.0284(6) 0.0021(5)
C6 0.0408(7) 0.0326(7) 0.0389(8) 0.0029(6) 0.0092(6) -0.0031(5)
C3 0.0431(8) 0.0343(8) 0.0415(8) 0.0006(6) 0.0069(6) -0.0027(6)
C4 0.0443(8) 0.0370(8) 0.0395(8) 0.0010(6) 0.0124(6) -0.0030(6)
O7 0.0966(10) 0.0484(7) 0.0516(7) 0.0080(5) 0.0373(7) 0.0076(6)
C8 0.0442(7) 0.0323(7) 0.0378(8) 0.0009(6) 0.0093(6) 0.0002(5)
C14 0.0402(8) 0.0358(7) 0.0384(8) 0.0029(6) 0.0109(6) 0.0011(6)
C1 0.0574(9) 0.0374(8) 0.0381(8) 0.0078(6) 0.0171(6) 0.0007(6)
C2 0.0556(9) 0.0350(8) 0.0431(8) 0.0081(6) 0.0135(7) -0.0006(6)
C9 0.0476(8) 0.0374(8) 0.0472(9) 0.0012(6) 0.0123(7) -0.0018(6)
O5 0.0537(7) 0.0542(7) 0.0643(8) 0.0112(6) -0.0027(6) 0.0070(5)
O1 0.0993(10) 0.0498(7) 0.0611(8) 0.0029(6) 0.0389(8) 0.0125(6)
C16 0.0498(8) 0.0380(8) 0.0388(8) 0.0008(6) 0.0109(6) -0.0001(6)
C12 0.0430(8) 0.0371(8) 0.0394(8) 0.0038(6) 0.0099(6) -0.0041(6)
C10 0.0654(11) 0.0328(8) 0.0728(12) -0.0027(8) 0.0196(9) 0.0070(7)
C13 0.0664(11) 0.0688(11) 0.0479(10) 0.0078(8) 0.0284(8) -0.0017(9)
C11 0.0689(11) 0.0382(9) 0.0837(14) 0.0089(9) 0.0077(10) 0.0061(8)
C17 0.0681(11) 0.0543(10) 0.0534(10) -0.0103(8) 0.0222(8) 0.0090(8)
C15 0.1044(16) 0.0330(9) 0.0851(15) -0.0075(9) 0.0069(12) -0.0036(9)

loop_
_atom_type_symbol
_atom_type_description
_atom_type_scat_dispersion_real
_atom_type_scat_dispersion_imag
_atom_type_scat_source
C C 0.0033 0.0016 'International Tables Vol C Tables 4.2.6.8 and 6.1.1.4'
H H 0.0000 0.0000 'International Tables Vol C Tables 4.2.6.8 and 6.1.1.4'
N N 0.0061 0.0033 'International Tables Vol C Tables 4.2.6.8 and 6.1.1.4'
O O 0.0106 0.0060 'International Tables Vol C Tables 4.2.6.8 and 6.1.1.4'

loop_
_geom_angle_atom_site_label_1
_geom_angle_atom_site_label_2
_geom_angle_atom_site_label_3
_geom_angle
C1 N1 C8 129.53(12)
C1 N1 C5 121.21(12)
C8 N1 C5 109.26(11)
C9 O2 C10 116.12(12)
C14 O6 C15 115.99(14)
C16 O8 C17 115.58(12)
C12 O4 C13 116.50(12)
C6 C7 C8 109.01(12)
C6 C7 C14 125.47(12)
C8 C7 C14 125.52(12)
C4 C5 C6 134.76(13)
C4 C5 N1 118.36(12)
C6 C5 N1 106.88(12)
C7 C6 C5 107.54(12)
C7 C6 C12 124.44(13)
C5 C6 C12 128.01(13)
C4 C3 C2 119.81(13)
C4 C3 C9 118.23(13)
C2 C3 C9 121.94(13)
C5 C4 C3 120.25(13)
N1 C8 C7 107.31(12)
N1 C8 C16 122.30(12)
C7 C8 C16 130.39(13)
O6 C14 O5 124.74(14)
O6 C14 C7 110.36(12)
O5 C14 C7 124.90(14)
C2 C1 N1 119.68(13)
C1 C2 C3 120.68(14)
O1 C9 O2 124.23(14)
O1 C9 C3 123.74(14)
O2 C9 C3 112.02(12)
O7 C16 O8 123.71(14)
O7 C16 C8 125.56(14)
O8 C16 C8 110.73(12)
O3 C12 O4 123.54(13)
O3 C12 C6 123.89(14)
O4 C12 C6 112.56(12)
O2 C10 C11 107.43(15)

loop_
_geom_bond_atom_site_label_1
_geom_bond_atom_site_label_2
_geom_bond_distance
N1 C1 1.3840(18)
N1 C8 1.3909(18)
N1 C5 1.3955(17)
O2 C9 1.3263(18)
O2 C10 1.4562(17)
O6 C14 1.3332(18)
O6 C15 1.442(2)
O8 C16 1.3334(18)
O8 C17 1.4434(18)
O4 C12 1.3371(18)
O4 C13 1.4415(18)
C7 C6 1.3968(19)
C7 C8 1.3832(19)
C7 C14 1.5016(19)
C5 C4 1.4045(19)
C5 C6 1.4083(19)
O3 C12 1.2035(18)
C6 C12 1.4637(19)
C3 C4 1.3639(19)
C3 C2 1.415(2)
C3 C9 1.495(2)
O7 C16 1.2026(18)
C8 C16 1.460(2)
C14 O5 1.1902(18)
C1 C2 1.348(2)
C9 O1 1.1969(18)
C10 C11 1.483(3)
